data_4116656
loop_
_publ_author_name
'Chuan He'
'Stephen J. Lippard'

_publ_section_title
;
 Aminoguanidinium Hydrolysis Effected by a Hydroxo-Bridged Dicobalt(II)
 Complex as a Functional Model for Arginase and Catalyzed by Mononuclear
 Cobalt(II) Complexes
;
_journal_name_full 'Journal of the American Chemical Society'
_journal_page_first 105
_journal_page_last 113
_journal_paper_doi 10.1021/ja972524d
_journal_volume 120
_journal_year 1998
_chemical_formula_sum 'C58 H73 Co2 N7 O15'
_chemical_formula_weight 1226.09
_chemical_name_systematic
; 
 ? 
;
_space_group_IT_number 14
_symmetry_cell_setting monoclinic
_symmetry_space_group_name_Hall '-P 2ybc'
_symmetry_space_group_name_H-M 'P 1 21/c 1'
_atom_sites_solution_hydrogens geom
_atom_sites_solution_primary direct
_atom_sites_solution_secondary difmap
_audit_creation_method SHELXL
_cell_angle_alpha 90.00
_cell_angle_beta 94.1760(10)
_cell_angle_gamma 90.00
_cell_formula_units_Z 4
_cell_length_a 12.3880(4)
_cell_length_b 16.7363(6)
_cell_length_c 27.9451(10)
_cell_measurement_temperature 293(2)
_cell_volume 5778.5(3)
_computing_structure_refinement 'SHELXL-93 (Sheldrick, 1993)'
_computing_structure_solution 'SHELXS-86 (Sheldrick, 1990)'
_diffrn_ambient_temperature 293(2)
_diffrn_radiation_monochromator graphite
_diffrn_radiation_source 'fine-focus sealed tube'
_diffrn_radiation_type MoK\a
_diffrn_radiation_wavelength 0.71073
_diffrn_reflns_av_R_equivalents 0.0795
_diffrn_reflns_av_sigmaI/netI 0.0952
_diffrn_reflns_limit_h_max 12
_diffrn_reflns_limit_h_min -16
_diffrn_reflns_limit_k_max 22
_diffrn_reflns_limit_k_min -18
_diffrn_reflns_limit_l_max 37
_diffrn_reflns_limit_l_min -29
_diffrn_reflns_number 22848
_diffrn_reflns_theta_max 22.50
_diffrn_reflns_theta_min 1.42
_exptl_absorpt_coefficient_mu 0.648
_exptl_crystal_density_diffrn 1.409
_exptl_crystal_F_000 2576
_refine_diff_density_max 0.677
_refine_diff_density_min -0.316
_refine_diff_density_rms 0.075
_refine_ls_extinction_method none
_refine_ls_goodness_of_fit_all 1.043
_refine_ls_goodness_of_fit_obs 1.147
_refine_ls_matrix_type full
_refine_ls_number_parameters 733
_refine_ls_number_reflns 7109
_refine_ls_number_restraints 0
_refine_ls_restrained_S_all 1.046
_refine_ls_restrained_S_obs 1.147
_refine_ls_R_factor_all 0.1164
_refine_ls_R_factor_obs 0.0646
_refine_ls_shift/esd_max 1.267
_refine_ls_shift/esd_mean 0.020
_refine_ls_structure_factor_coef Fsqd
_refine_ls_weighting_details 'w=1/[\s^2^(Fo^2^)+(0.0622P)^2^+8.0184P] where P=(Fo^2^+2Fc^2^)/3'
_refine_ls_weighting_scheme calc
_refine_ls_wR_factor_all 0.1528
_refine_ls_wR_factor_obs 0.1316
_reflns_number_observed 4870
_reflns_number_total 7492
_reflns_observed_criterion >2sigma(I)
_cod_data_source_file ja972524d_2.cif
_cod_data_source_block compound2
_cod_depositor_comments
;
The following automatic conversions were performed:

'_refine_ls_weighting_scheme' value 'calc
w=1/[\s^2^(Fo^2^)+(0.0622P)^2^+8.0184P] where P=(Fo^2^+2Fc^2^)/3' was
changed to 'calc'. New tag '_refine_ls_weighting_details' was
created. The value of the new tag was set to
'w=1/[\s^2^(Fo^2^)+(0.0622P)^2^+8.0184P] where P=(Fo^2^+2Fc^2^)/3'.

Automatic conversion script
Id: cif_fix_values 3143 2015-03-26 13:38:13Z robertas 
;
_cod_database_code 4116656

loop_
_symmetry_equiv_pos_as_xyz
'x, y, z'
'-x, y+1/2, -z+1/2'
'-x, -y, -z'
'x, -y-1/2, z-1/2'

loop_
_atom_site_aniso_label
_atom_site_aniso_U_11
_atom_site_aniso_U_22
_atom_site_aniso_U_33
_atom_site_aniso_U_23
_atom_site_aniso_U_13
_atom_site_aniso_U_12
Co1 0.0261(5) 0.0242(5) 0.0316(5) 0.0026(4) 0.0048(4) 0.0022(4)
Co2 0.0269(5) 0.0248(5) 0.0286(5) -0.0008(4) 0.0037(4) 0.0040(4)
O101 0.037(3) 0.024(3) 0.025(3) -0.002(2) -0.002(2) 0.003(2)
O102 0.029(3) 0.041(3) 0.028(3) 0.000(2) 0.001(2) 0.006(2)
O103 0.039(3) 0.036(3) 0.037(3) -0.009(2) 0.007(2) 0.006(2)
O104 0.036(3) 0.029(3) 0.034(3) -0.004(2) 0.007(2) 0.002(2)
O201 0.027(3) 0.025(3) 0.031(3) 0.001(2) 0.002(2) 0.003(2)
O202 0.029(2) 0.036(3) 0.028(3) -0.009(2) 0.004(2) 0.001(2)
O203 0.033(3) 0.035(3) 0.037(3) -0.003(2) 0.007(2) 0.008(2)
O204 0.031(3) 0.047(3) 0.031(3) 0.001(2) 0.007(2) 0.002(2)
N101 0.030(3) 0.021(3) 0.022(3) 0.000(2) 0.001(2) 0.001(2)
N201 0.019(3) 0.031(3) 0.020(3) -0.001(2) 0.000(2) -0.001(2)
C101 0.035(4) 0.027(4) 0.028(4) 0.000(3) 0.002(3) -0.004(3)
C102 0.026(4) 0.029(4) 0.030(4) 0.003(3) -0.002(3) 0.002(3)
C103 0.037(4) 0.019(4) 0.018(4) 0.001(3) 0.002(3) -0.001(3)
C104 0.035(4) 0.035(4) 0.042(4) -0.006(3) -0.004(3) -0.006(3)
C105 0.040(4) 0.038(5) 0.053(5) -0.004(4) -0.007(4) 0.015(3)
C106 0.047(4) 0.040(4) 0.028(4) -0.003(3) -0.006(3) -0.003(3)
C107 0.024(3) 0.022(4) 0.032(4) -0.004(3) 0.000(3) -0.001(3)
C108 0.026(4) 0.031(4) 0.034(4) -0.002(3) -0.001(3) -0.004(3)
C109 0.021(3) 0.030(4) 0.037(4) -0.005(3) -0.004(3) 0.006(3)
C110 0.036(4) 0.027(4) 0.033(4) 0.000(3) -0.009(3) -0.003(3)
C111 0.031(4) 0.025(4) 0.025(4) 0.000(3) -0.002(3) -0.002(3)
C112 0.028(3) 0.030(4) 0.025(4) -0.008(3) -0.003(3) -0.003(3)
C201 0.032(4) 0.020(4) 0.024(4) 0.004(3) 0.003(3) -0.004(3)
C202 0.026(4) 0.032(4) 0.032(4) -0.004(3) 0.000(3) -0.007(3)
C203 0.032(4) 0.021(4) 0.032(4) -0.004(3) 0.005(3) -0.001(3)
C204 0.048(4) 0.040(5) 0.040(4) 0.012(4) 0.005(4) 0.007(4)
C205 0.034(4) 0.067(6) 0.039(4) -0.005(4) -0.006(3) -0.001(4)
C206 0.057(5) 0.044(5) 0.029(4) -0.009(3) 0.008(4) 0.000(4)
C207 0.031(4) 0.027(4) 0.027(4) 0.006(3) 0.004(3) 0.001(3)
C208 0.031(4) 0.038(4) 0.024(4) 0.003(3) -0.005(3) 0.007(3)
C209 0.024(4) 0.042(5) 0.026(4) 0.002(3) 0.000(3) -0.004(3)
C210 0.038(4) 0.034(4) 0.029(4) -0.001(3) 0.000(3) 0.000(3)
C211 0.033(4) 0.028(4) 0.023(4) -0.006(3) 0.005(3) -0.004(3)
C212 0.033(4) 0.042(4) 0.023(4) -0.007(3) 0.002(3) -0.001(3)
C301 0.024(3) 0.016(4) 0.028(4) 0.003(3) 0.005(3) 0.000(3)
C302 0.022(3) 0.021(4) 0.024(4) -0.002(3) -0.001(3) 0.001(3)
C303 0.037(4) 0.023(4) 0.022(4) 0.002(3) 0.006(3) 0.003(3)
C304 0.048(4) 0.017(4) 0.030(4) -0.002(3) 0.003(3) -0.004(3)
C305 0.032(4) 0.030(4) 0.028(4) -0.006(3) 0.001(3) -0.004(3)
C306 0.024(4) 0.025(4) 0.023(4) 0.000(3) 0.005(3) -0.002(3)
C307 0.048(4) 0.026(4) 0.036(4) 0.003(3) 0.004(3) 0.001(3)
C308 0.062(5) 0.036(5) 0.039(4) -0.002(4) 0.005(4) -0.020(4)
N1 0.036(3) 0.030(4) 0.039(4) -0.001(3) 0.003(3) 0.001(3)
N2 0.028(3) 0.033(4) 0.032(3) -0.002(3) 0.006(3) -0.002(3)
N3 0.030(3) 0.031(4) 0.025(3) 0.001(3) -0.001(2) 0.003(3)
N4 0.030(3) 0.025(3) 0.026(3) -0.001(3) 0.000(3) 0.006(3)
C1 0.042(5) 0.038(5) 0.043(5) -0.005(4) 0.007(4) 0.000(4)
C2 0.049(5) 0.046(5) 0.045(5) -0.004(4) -0.003(4) -0.015(4)
C3 0.039(5) 0.060(6) 0.036(4) 0.002(4) -0.005(4) -0.025(4)
C4 0.031(4) 0.073(6) 0.028(4) -0.001(4) -0.003(3) 0.000(4)
C5 0.031(4) 0.035(4) 0.030(4) -0.007(3) -0.002(3) -0.002(4)
C6 0.024(4) 0.042(5) 0.022(4) -0.002(3) 0.008(3) 0.006(3)
C7 0.024(4) 0.055(5) 0.031(4) -0.002(4) 0.002(3) 0.010(4)
C8 0.046(5) 0.040(5) 0.035(4) 0.003(4) 0.010(4) 0.018(4)
C9 0.032(4) 0.029(4) 0.043(4) -0.001(3) 0.007(3) 0.007(3)
C10 0.032(4) 0.031(4) 0.031(4) 0.001(3) 0.002(3) 0.003(3)
C11 0.038(4) 0.040(5) 0.037(4) -0.003(4) 0.003(4) -0.002(4)
C12 0.040(4) 0.040(5) 0.054(5) 0.004(4) 0.010(4) -0.004(4)
C13 0.032(4) 0.058(6) 0.036(4) 0.006(4) 0.008(3) -0.004(4)
C14 0.027(4) 0.054(5) 0.031(4) -0.002(4) 0.009(3) 0.008(4)
C15 0.027(4) 0.033(4) 0.028(4) -0.006(3) -0.001(3) 0.000(3)
C16 0.026(4) 0.036(5) 0.026(4) -0.009(3) -0.006(3) 0.011(3)
C17 0.033(4) 0.041(5) 0.038(4) -0.008(4) 0.001(3) 0.005(4)
C18 0.042(4) 0.028(4) 0.042(4) -0.010(4) -0.011(4) 0.010(4)
C19 0.042(4) 0.031(5) 0.043(4) 0.000(3) -0.009(4) 0.004(4)
C20 0.033(4) 0.036(5) 0.042(4) 0.002(4) -0.003(3) 0.008(3)
O1 0.017(2) 0.038(3) 0.043(3) -0.010(2) 0.012(2) 0.008(2)
O2 0.048(3) 0.041(3) 0.039(3) 0.016(2) 0.005(2) -0.006(2)
C21 0.096(7) 0.056(6) 0.049(5) 0.012(4) 0.014(5) -0.013(5)
C22 0.124(8) 0.082(8) 0.058(6) 0.030(5) 0.010(6) -0.006(6)
N5 0.061(5) 0.063(6) 0.054(5) -0.016(5) 0.000(4) -0.013(4)
O3 0.062(4) 0.062(4) 0.110(5) 0.012(4) -0.007(4) 0.005(3)
O4 0.177(8) 0.206(10) 0.062(5) -0.034(5) 0.038(5) -0.115(7)
O5 0.175(7) 0.054(5) 0.075(5) -0.005(4) -0.022(4) -0.019(5)

loop_
_atom_site_label
_atom_site_type_symbol
_atom_site_fract_x
_atom_site_fract_y
_atom_site_fract_z
_atom_site_U_iso_or_equiv
_atom_site_thermal_displace_type
_atom_site_occupancy
_atom_site_calc_flag
_atom_site_refinement_flags
Co1 Co 0.65392(6) 0.69133(5) 0.14023(3) 0.0272(2) Uani 1 d .
Co2 Co 0.87462(6) 0.62965(5) 0.09476(3) 0.0267(2) Uani 1 d .
O101 O 0.6776(3) 0.7282(2) 0.06897(14) 0.0288(10) Uani 1 d .
O102 O 0.7924(3) 0.6531(3) 0.03082(14) 0.0325(11) Uani 1 d .
O103 O 0.6051(3) 0.9191(3) 0.0405(2) 0.0369(11) Uani 1 d .
O104 O 0.8776(3) 0.8132(2) -0.03877(14) 0.0325(11) Uani 1 d .
O201 O 0.7873(3) 0.7573(2) 0.17018(14) 0.0277(10) Uani 1 d .
O202 O 0.9390(3) 0.7010(2) 0.14750(14) 0.0311(11) Uani 1 d .
O203 O 0.8029(3) 0.9589(3) 0.18201(15) 0.0349(11) Uani 1 d .
O204 O 1.1091(3) 0.8542(3) 0.1292(2) 0.0363(11) Uani 1 d .
N101 N 0.7412(4) 0.8644(3) 0.0014(2) 0.0245(12) Uani 1 d .
N201 N 0.9530(4) 0.9021(3) 0.1557(2) 0.0233(12) Uani 1 d .
C101 C 0.7032(5) 0.6912(4) 0.0328(2) 0.030(2) Uani 1 d .
C102 C 0.6295(5) 0.8746(4) 0.0089(2) 0.029(2) Uani 1 d .
C103 C 0.7803(5) 0.8194(3) -0.0359(2) 0.0244(15) Uani 1 d .
C104 C 0.5770(5) 0.5993(4) -0.0082(2) 0.038(2) Uani 1 d .
H10A H 0.5248(5) 0.5905(4) -0.0348(2) 0.057 Uiso 1 calc R
H10B H 0.5429(5) 0.5927(4) 0.0213(2) 0.057 Uiso 1 calc R
H10C H 0.6350(5) 0.5616(4) -0.0095(2) 0.057 Uiso 1 calc R
C105 C 0.4409(5) 0.8775(4) -0.0262(2) 0.044(2) Uani 1 d .
H10D H 0.3882(5) 0.8511(4) -0.0476(2) 0.066 Uiso 1 calc R
H10E H 0.4518(5) 0.9310(4) -0.0374(2) 0.066 Uiso 1 calc R
H10F H 0.4157(5) 0.8793(4) 0.0054(2) 0.066 Uiso 1 calc R
C106 C 0.7464(5) 0.7836(4) -0.1218(2) 0.039(2) Uani 1 d .
H10G H 0.6954(5) 0.7607(4) -0.1455(2) 0.058 Uiso 1 calc R
H10H H 0.8121(5) 0.7530(4) -0.1201(2) 0.058 Uiso 1 calc R
H10I H 0.7617(5) 0.8377(4) -0.1306(2) 0.058 Uiso 1 calc R
C107 C 0.6221(4) 0.6846(4) -0.0108(2) 0.0260(15) Uani 1 d .
C108 C 0.5277(5) 0.7447(4) -0.0082(2) 0.030(2) Uani 1 d .
H10J H 0.5082(5) 0.7468(4) 0.0248(2) 0.036 Uiso 1 calc R
H10K H 0.4657(5) 0.7239(4) -0.0274(2) 0.036 Uiso 1 calc R
C109 C 0.5484(5) 0.8315(4) -0.0249(2) 0.030(2) Uani 1 d .
C110 C 0.5926(5) 0.8298(4) -0.0746(2) 0.032(2) Uani 1 d .
H11A H 0.5400(5) 0.8051(4) -0.0974(2) 0.039 Uiso 1 calc R
H11B H 0.6050(5) 0.8840(4) -0.0852(2) 0.039 Uiso 1 calc R
C111 C 0.6985(5) 0.7829(4) -0.0728(2) 0.027(2) Uani 1 d .
C112 C 0.6748(5) 0.6956(4) -0.0585(2) 0.0280(15) Uani 1 d .
H11C H 0.6278(5) 0.6717(4) -0.0839(2) 0.034 Uiso 1 calc R
H11D H 0.7425(5) 0.6661(4) -0.0567(2) 0.034 Uiso 1 calc R
C201 C 0.8852(5) 0.7362(4) 0.1775(2) 0.025(2) Uani 1 d .
C202 C 1.0571(5) 0.8676(4) 0.1633(2) 0.030(2) Uani 1 d .
C203 C 0.8861(5) 0.9246(4) 0.1925(2) 0.028(2) Uani 1 d .
C204 C 0.9189(5) 0.6693(4) 0.2534(2) 0.043(2) Uani 1 d .
H20A H 0.9507(5) 0.6714(4) 0.2858(2) 0.064 Uiso 1 calc R
H20B H 0.9506(5) 0.6262(4) 0.2366(2) 0.064 Uiso 1 calc R
H20C H 0.8423(5) 0.6608(4) 0.2538(2) 0.064 Uiso 1 calc R
C205 C 1.2205(5) 0.8544(5) 0.2203(2) 0.047(2) Uani 1 d .
H20D H 1.2512(5) 0.8171(5) 0.1990(2) 0.071 Uiso 1 calc R
H20E H 1.2458(5) 0.8423(5) 0.2528(2) 0.071 Uiso 1 calc R
H20F H 1.2421(5) 0.9076(5) 0.2125(2) 0.071 Uiso 1 calc R
C206 C 0.8751(5) 0.9617(4) 0.2779(2) 0.043(2) Uani 1 d .
H20G H 0.8985(5) 0.9484(4) 0.3104(2) 0.064 Uiso 1 calc R
H20H H 0.7976(5) 0.9591(4) 0.2738(2) 0.064 Uiso 1 calc R
H20I H 0.8986(5) 1.0148(4) 0.2709(2) 0.064 Uiso 1 calc R
C207 C 0.9400(5) 0.7487(4) 0.2279(2) 0.028(2) Uani 1 d .
C208 C 1.0623(5) 0.7623(4) 0.2272(2) 0.031(2) Uani 1 d .
H20J H 1.0901(5) 0.7261(4) 0.2039(2) 0.037 Uiso 1 calc R
H20K H 1.0962(5) 0.7483(4) 0.2584(2) 0.037 Uiso 1 calc R
C209 C 1.0968(5) 0.8482(4) 0.2149(2) 0.031(2) Uani 1 d .
C210 C 1.0475(5) 0.9072(4) 0.2486(2) 0.034(2) Uani 1 d .
H21A H 1.0702(5) 0.9609(4) 0.2411(2) 0.041 Uiso 1 calc R
H21B H 1.0734(5) 0.8954(4) 0.2814(2) 0.041 Uiso 1 calc R
C211 C 0.9242(5) 0.9024(4) 0.2437(2) 0.028(2) Uani 1 d .
C212 C 0.8885(5) 0.8173(4) 0.2553(2) 0.033(2) Uani 1 d .
H21C H 0.8106(5) 0.8142(4) 0.2490(2) 0.039 Uiso 1 calc R
H21D H 0.9043(5) 0.8084(4) 0.2894(2) 0.039 Uiso 1 calc R
C301 C 0.8518(4) 0.8821(3) 0.0774(2) 0.0224(14) Uani 1 d .
H30A H 0.8305(4) 0.8318(3) 0.0872(2) 0.027 Uiso 1 calc R
C302 C 0.8166(4) 0.9105(3) 0.0325(2) 0.0223(14) Uani 1 d .
C303 C 0.8487(5) 0.9853(4) 0.0169(2) 0.027(2) Uani 1 d .
C304 C 0.9181(5) 1.0300(4) 0.0474(2) 0.032(2) Uani 1 d .
H30B H 0.9415(5) 1.0795(4) 0.0371(2) 0.038 Uiso 1 calc R
C305 C 0.9538(5) 1.0033(4) 0.0928(2) 0.030(2) Uani 1 d .
C306 C 0.9189(5) 0.9288(4) 0.1077(2) 0.0241(15) Uani 1 d .
C307 C 0.8070(5) 1.0181(4) -0.0316(2) 0.037(2) Uani 1 d .
H30C H 0.7603(5) 0.9795(4) -0.0479(2) 0.055 Uiso 1 calc R
H30D H 0.8670(5) 1.0291(4) -0.0505(2) 0.055 Uiso 1 calc R
H30E H 0.7674(5) 1.0665(4) -0.0272(2) 0.055 Uiso 1 calc R
C308 C 1.0268(6) 1.0545(4) 0.1261(2) 0.046(2) Uani 1 d .
H30F H 1.0431(6) 1.0266(4) 0.1558(2) 0.069 Uiso 1 calc R
H30G H 0.9908(6) 1.1038(4) 0.1323(2) 0.069 Uiso 1 calc R
H30H H 1.0928(6) 1.0655(4) 0.1113(2) 0.069 Uiso 1 calc R
N1 N 0.4906(4) 0.6430(3) 0.1232(2) 0.0351(14) Uani 1 d .
N2 N 0.5544(4) 0.7939(3) 0.1401(2) 0.0308(13) Uani 1 d .
N3 N 1.0211(4) 0.6528(3) 0.0570(2) 0.0287(13) Uani 1 d .
N4 N 0.9523(4) 0.5195(3) 0.0917(2) 0.0270(12) Uani 1 d .
C1 C 0.4633(5) 0.5669(4) 0.1200(2) 0.041(2) Uani 1 d .
H1A H 0.5172(5) 0.5295(4) 0.1154(2) 0.049 Uiso 1 calc R
C2 C 0.3582(6) 0.5398(5) 0.1232(2) 0.047(2) Uani 1 d .
H2A H 0.3424(6) 0.4856(5) 0.1206(2) 0.057 Uiso 1 calc R
C3 C 0.2786(6) 0.5937(5) 0.1301(2) 0.045(2) Uani 1 d .
H3A H 0.2084(6) 0.5768(5) 0.1341(2) 0.054 Uiso 1 calc R
C4 C 0.3044(5) 0.6742(5) 0.1310(2) 0.044(2) Uani 1 d .
H4A H 0.2508(5) 0.7124(5) 0.1337(2) 0.053 Uiso 1 calc R
C5 C 0.4118(5) 0.6973(4) 0.1277(2) 0.032(2) Uani 1 d .
C6 C 0.4460(5) 0.7813(4) 0.1294(2) 0.029(2) Uani 1 d .
C7 C 0.3768(5) 0.8470(4) 0.1207(2) 0.037(2) Uani 1 d .
H7A H 0.3034(5) 0.8389(4) 0.1126(2) 0.044 Uiso 1 calc R
C8 C 0.4177(6) 0.9226(4) 0.1242(2) 0.040(2) Uani 1 d .
H8A H 0.3719(6) 0.9662(4) 0.1189(2) 0.048 Uiso 1 calc R
C9 C 0.5252(5) 0.9344(4) 0.1355(2) 0.035(2) Uani 1 d .
H9A H 0.5537(5) 0.9857(4) 0.1382(2) 0.042 Uiso 1 calc R
C10 C 0.5906(5) 0.8686(4) 0.1426(2) 0.031(2) Uani 1 d .
H10L H 0.6643(5) 0.8767(4) 0.1495(2) 0.037 Uiso 1 calc R
C11 C 1.0544(5) 0.7236(4) 0.0429(2) 0.038(2) Uani 1 d .
H11E H 1.0164(5) 0.7686(4) 0.0516(2) 0.046 Uiso 1 calc R
C12 C 1.1428(5) 0.7344(4) 0.0159(3) 0.044(2) Uani 1 d .
H12A H 1.1637(5) 0.7851(4) 0.0067(3) 0.053 Uiso 1 calc R
C13 C 1.1985(5) 0.6674(4) 0.0032(2) 0.041(2) Uani 1 d .
H13A H 1.2583(5) 0.6722(4) -0.0149(2) 0.050 Uiso 1 calc R
C14 C 1.1652(5) 0.5929(4) 0.0175(2) 0.037(2) Uani 1 d .
H14A H 1.2019(5) 0.5471(4) 0.0091(2) 0.045 Uiso 1 calc R
C15 C 1.0763(5) 0.5877(4) 0.0446(2) 0.030(2) Uani 1 d .
C16 C 1.0355(5) 0.5121(4) 0.0631(2) 0.030(2) Uani 1 d .
C17 C 1.0768(5) 0.4370(4) 0.0529(2) 0.038(2) Uani 1 d .
H17A H 1.1331(5) 0.4325(4) 0.0329(2) 0.045 Uiso 1 calc R
C18 C 1.0343(5) 0.3698(4) 0.0726(2) 0.038(2) Uani 1 d .
H18A H 1.0606(5) 0.3195(4) 0.0652(2) 0.046 Uiso 1 calc R
C19 C 0.9519(5) 0.3772(4) 0.1034(2) 0.039(2) Uani 1 d .
H19A H 0.9233(5) 0.3327(4) 0.1178(2) 0.047 Uiso 1 calc R
C20 C 0.9143(5) 0.4524(4) 0.1117(2) 0.037(2) Uani 1 d .
H20L H 0.8591(5) 0.4578(4) 0.1324(2) 0.044 Uiso 1 calc R
O1 O 0.7468(3) 0.5947(2) 0.13127(14) 0.0323(11) Uani 1 d .
O2 O 0.6265(3) 0.6625(3) 0.2142(2) 0.0427(12) Uani 1 d .
C21 C 0.6041(7) 0.5836(5) 0.2285(3) 0.067(2) Uani 1 d .
H21E H 0.6492(7) 0.5471(5) 0.2117(3) 0.080 Uiso 1 calc R
H21F H 0.5292(7) 0.5714(5) 0.2185(3) 0.080 Uiso 1 calc R
C22 C 0.6220(8) 0.5690(6) 0.2806(3) 0.088(3) Uani 1 d .
H22A H 0.6051(8) 0.5143(6) 0.2874(3) 0.132 Uiso 1 calc R
H22B H 0.5762(8) 0.6037(6) 0.2975(3) 0.132 Uiso 1 calc R
H22C H 0.6964(8) 0.5794(6) 0.2908(3) 0.132 Uiso 1 calc R
N5 N 0.6630(5) 0.3873(5) 0.1130(3) 0.060(2) Uani 1 d .
O3 O 0.6637(4) 0.4410(4) 0.0826(2) 0.079(2) Uani 1 d .
O4 O 0.6912(7) 0.3987(6) 0.1557(3) 0.147(4) Uani 1 d .
O5 O 0.6492(6) 0.3173(4) 0.1013(2) 0.103(2) Uani 1 d .
O1SA O 0.5086(28) 0.7529(21) 0.2691(13) 0.091(14) Uiso 0.33 d P
O1SB O 0.5410(18) 0.7622(13) 0.2725(8) 0.048(7) Uiso 0.33 d P
O1SC O 0.4842(14) 0.7631(10) 0.2527(6) 0.035(5) Uiso 0.33 d P
C1S C 0.5034(9) 0.8463(7) 0.2613(4) 0.106(4) Uiso 1 d .
C2SA C 0.5727(15) 0.8804(12) 0.3014(7) 0.079(6) Uiso 0.50 d P
C2SB C 0.5987(17) 0.8812(13) 0.2715(8) 0.091(7) Uiso 0.50 d P
O2SA O 0.6302(20) 0.2295(14) 0.1767(9) 0.075(7) Uiso 0.33 d P
O2SB O 0.6808(14) 0.2263(10) 0.1927(6) 0.055(5) Uiso 0.33 d P
O2SC O 0.6077(13) 0.1997(11) 0.1657(6) 0.044(5) Uiso 0.33 d P
C3S C 0.6962(8) 0.1535(6) 0.1747(4) 0.093(3) Uiso 1 d .
C4SA C 0.7815(12) 0.1516(10) 0.1405(6) 0.086(5) Uiso 0.60 d P
C4SB C 0.6936(18) 0.1231(14) 0.2252(9) 0.092(7) Uiso 0.40 d P

loop_
_atom_type_symbol
_atom_type_description
_atom_type_scat_dispersion_real
_atom_type_scat_dispersion_imag
_atom_type_scat_source
C C 0.0033 0.0016 'International Tables Vol C Tables 4.2.6.8 and 6.1.1.4'
H H 0.0000 0.0000 'International Tables Vol C Tables 4.2.6.8 and 6.1.1.4'
N N 0.0061 0.0033 'International Tables Vol C Tables 4.2.6.8 and 6.1.1.4'
O O 0.0106 0.0060 'International Tables Vol C Tables 4.2.6.8 and 6.1.1.4'
Co Co 0.3494 0.9721 'International Tables Vol C Tables 4.2.6.8 and 6.1.1.4'

loop_
_geom_angle_atom_site_label_1
_geom_angle_atom_site_label_2
_geom_angle_atom_site_label_3
_geom_angle
O1 Co1 O201 91.8(2)
O1 Co1 N2 172.8(2)
O201 Co1 N2 90.9(2)
O1 Co1 O101 89.9(2)
O201 Co1 O101 93.6(2)
N2 Co1 O101 83.3(2)
O1 Co1 O2 94.0(2)
O201 Co1 O2 84.9(2)
N2 Co1 O2 92.9(2)
O101 Co1 O2 175.9(2)
O1 Co1 N1 101.7(2)
O201 Co1 N1 163.8(2)
N2 Co1 N1 76.8(2)
O101 Co1 N1 95.2(2)
O2 Co1 N1 85.4(2)
O1 Co1 Co2 36.32(11)
O201 Co1 Co2 70.48(11)
N2 Co1 Co2 139.54(14)
O101 Co1 Co2 63.29(11)
O2 Co1 Co2 119.53(12)
N1 Co1 Co2 125.66(14)
O202 Co2 O102 132.5(2)
O202 Co2 O1 94.9(2)
O102 Co2 O1 98.0(2)
O202 Co2 N4 113.2(2)
O102 Co2 N4 109.8(2)
O1 Co2 N4 98.3(2)
O202 Co2 N3 87.1(2)
O102 Co2 N3 85.5(2)
O1 Co2 N3 173.0(2)
N4 Co2 N3 74.7(2)
O202 Co2 Co1 80.00(11)
O102 Co2 Co1 84.30(12)
O1 Co2 Co1 35.92(11)
N4 Co2 Co1 134.24(15)
N3 Co2 Co1 150.99(14)
C101 O101 Co1 132.6(4)
C101 O102 Co2 115.9(4)
C201 O201 Co1 129.2(4)
C201 O202 Co2 124.4(4)
C103 N101 C102 124.5(5)
C103 N101 C302 119.3(5)
C102 N101 C302 116.0(5)
C202 N201 C203 125.1(5)
C202 N201 C306 117.8(5)
C203 N201 C306 116.3(5)
O101 C101 O102 123.7(6)
O101 C101 C107 119.5(6)
O102 C101 C107 116.7(5)
O103 C102 N101 118.5(5)
O103 C102 C109 124.0(6)
N101 C102 C109 117.4(5)
O104 C103 N101 119.5(5)
O104 C103 C111 122.3(5)
N101 C103 C111 118.1(5)
C101 C107 C104 104.5(5)
C101 C107 C112 112.8(5)
C104 C107 C112 109.3(5)
C101 C107 C108 111.7(5)
C104 C107 C108 108.8(5)
C112 C107 C108 109.5(5)
C107 C108 C109 116.8(5)
C102 C109 C110 108.1(5)
C102 C109 C105 108.1(5)
C110 C109 C105 110.8(5)
C102 C109 C108 112.0(5)
C110 C109 C108 109.5(5)
C105 C109 C108 108.3(5)
C111 C110 C109 110.1(5)
C103 C111 C110 110.1(5)
C103 C111 C106 108.7(5)
C110 C111 C106 110.8(5)
C103 C111 C112 109.5(5)
C110 C111 C112 108.4(5)
C106 C111 C112 109.4(5)
C107 C112 C111 115.9(5)
O202 C201 O201 124.9(6)
O202 C201 C207 117.2(5)
O201 C201 C207 117.7(5)
O204 C202 N201 119.3(6)
O204 C202 C209 123.5(6)
N201 C202 C209 117.2(5)
O203 C203 N201 119.3(6)
O203 C203 C211 123.3(6)
N201 C203 C211 117.4(5)
C201 C207 C208 112.3(5)
C201 C207 C204 103.2(5)
C208 C207 C204 109.6(5)
C201 C207 C212 112.7(5)
C208 C207 C212 109.9(5)
C204 C207 C212 108.8(5)
C207 C208 C209 115.5(5)
C210 C209 C202 109.3(5)
C210 C209 C205 109.8(5)
C202 C209 C205 109.3(5)
C210 C209 C208 109.7(5)
C202 C209 C208 109.4(5)
C205 C209 C208 109.4(5)
C209 C210 C211 110.8(5)
C203 C211 C210 108.1(5)
C203 C211 C212 110.6(5)
C210 C211 C212 109.4(5)
C203 C211 C206 108.6(5)
C210 C211 C206 110.5(5)
C212 C211 C206 109.7(5)
C211 C212 C207 116.8(5)
C302 C301 C306 119.8(6)
C301 C302 C303 121.0(5)
C301 C302 N101 120.6(5)
C303 C302 N101 118.4(5)
C304 C303 C302 118.1(6)
C304 C303 C307 120.6(6)
C302 C303 C307 121.2(6)
C303 C304 C305 122.1(6)
C304 C305 C306 118.5(6)
C304 C305 C308 121.1(6)
C306 C305 C308 120.4(6)
C301 C306 C305 120.5(6)
C301 C306 N201 121.0(5)
C305 C306 N201 118.6(5)
C1 N1 C5 118.3(6)
C1 N1 Co1 126.7(4)
C5 N1 Co1 113.2(4)
C10 N2 C6 118.5(5)
C10 N2 Co1 124.8(4)
C6 N2 Co1 115.9(4)
C11 N3 C15 118.2(6)
C11 N3 Co2 125.9(4)
C15 N3 Co2 115.7(4)
C20 N4 C16 118.0(5)
C20 N4 Co2 122.8(4)
C16 N4 Co2 118.6(4)
N1 C1 C2 123.2(7)
C3 C2 C1 119.1(7)
C2 C3 C4 118.6(7)
C3 C4 C5 119.3(7)
N1 C5 C4 121.4(6)
N1 C5 C6 116.1(5)
C4 C5 C6 122.6(6)
N2 C6 C7 119.6(6)
N2 C6 C5 115.5(5)
C7 C6 C5 124.9(6)
C8 C7 C6 119.6(6)
C9 C8 C7 120.2(6)
C8 C9 C10 118.3(6)
N2 C10 C9 123.7(6)
N3 C11 C12 123.6(7)
C13 C12 C11 117.7(7)
C12 C13 C14 119.6(6)
C13 C14 C15 118.8(6)
N3 C15 C14 122.0(6)
N3 C15 C16 114.3(5)
C14 C15 C16 123.7(6)
N4 C16 C17 120.6(6)
N4 C16 C15 115.1(5)
C17 C16 C15 124.3(6)
C18 C17 C16 120.0(6)
C17 C18 C19 119.6(6)
C20 C19 C18 117.6(7)
N4 C20 C19 124.1(6)
Co1 O1 Co2 107.8(2)
C21 O2 Co1 121.6(4)
O2 C21 C22 114.5(7)
O5 N5 O4 115.5(9)
O5 N5 O3 121.2(8)
O4 N5 O3 122.5(8)
O1SC O1SA C1S 64.4(44)
O1SC O1SB C1S 67.9(17)
O1SA O1SC O1SB 25.8(46)
O1SA O1SC C1S 95.0(50)
O1SB O1SC C1S 78.0(18)
C2SB C1S O1SC 126.8(14)
C2SB C1S C2SA 37.7(10)
O1SC C1S C2SA 125.8(13)
C2SB C1S O1SB 96.3(14)
O1SC C1S O1SB 34.1(12)
C2SA C1S O1SB 92.8(13)
C2SB C1S O1SA 112.3(18)
O1SC C1S O1SA 20.7(15)
C2SA C1S O1SA 105.1(17)
O1SB C1S O1SA 16.0(17)
C2SB C2SA C1S 62.4(19)
C2SA C2SB C1S 79.9(21)
O2SC O2SA O2SB 123.4(47)
O2SC O2SA C3S 62.9(28)
O2SB O2SA C3S 61.9(23)
O2SA O2SB O2SC 25.9(23)
O2SA O2SB C3S 88.7(28)
O2SC O2SB C3S 63.6(12)
O2SA O2SC O2SB 30.7(27)
O2SA O2SC C3S 92.2(32)
O2SB O2SC C3S 62.4(11)
O2SB C3S O2SC 54.0(12)
O2SB C3S C4SA 113.0(12)
O2SC C3S C4SA 120.1(12)
O2SB C3S C4SB 86.7(13)
O2SC C3S C4SB 107.3(13)
C4SA C3S C4SB 131.8(13)
O2SB C3S O2SA 29.5(10)
O2SC C3S O2SA 24.9(11)
C4SA C3S O2SA 117.1(12)
C4SB C3S O2SA 101.6(14)

loop_
_geom_bond_atom_site_label_1
_geom_bond_atom_site_label_2
_geom_bond_distance
Co1 O1 2.011(4)
Co1 O201 2.108(4)
Co1 N2 2.113(5)
Co1 O101 2.125(4)
Co1 O2 2.173(4)
Co1 N1 2.198(5)
Co1 Co2 3.2651(11)
Co2 O202 2.015(4)
Co2 O102 2.030(4)
Co2 O1 2.031(4)
Co2 N4 2.083(5)
Co2 N3 2.198(5)
O101 C101 1.245(7)
O102 C101 1.280(7)
O103 C102 1.211(7)
O104 C103 1.218(6)
O201 C201 1.266(7)
O202 C201 1.255(7)
O203 C203 1.197(7)
O204 C202 1.211(7)
N101 C103 1.400(7)
N101 C102 1.425(7)
N101 C302 1.451(7)
N201 C202 1.414(7)
N201 C203 1.417(7)
N201 C306 1.448(7)
C101 C107 1.526(8)
C102 C109 1.512(8)
C103 C111 1.521(8)
C104 C107 1.537(8)
C105 C109 1.536(8)
C106 C111 1.533(8)
C107 C112 1.537(8)
C107 C108 1.549(8)
C108 C109 1.553(8)
C109 C110 1.529(8)
C110 C111 1.526(8)
C111 C112 1.548(8)
C201 C207 1.533(8)
C202 C209 1.524(8)
C203 C211 1.521(8)
C204 C207 1.541(8)
C205 C209 1.532(8)
C206 C211 1.533(8)
C207 C208 1.533(8)
C207 C212 1.544(8)
C208 C209 1.545(8)
C209 C210 1.521(8)
C210 C211 1.526(8)
C211 C212 1.532(8)
C301 C302 1.382(8)
C301 C306 1.385(8)
C302 C303 1.394(8)
C303 C304 1.385(8)
C303 C307 1.518(8)
C304 C305 1.387(8)
C305 C306 1.393(8)
C305 C308 1.515(8)
N1 C1 1.321(8)
N1 C5 1.347(8)
N2 C10 1.327(8)
N2 C6 1.371(7)
N3 C11 1.324(8)
N3 C15 1.346(8)
N4 C20 1.354(8)
N4 C16 1.355(7)
C1 C2 1.388(9)
C2 C3 1.360(10)
C3 C4 1.384(10)
C4 C5 1.394(8)
C5 C6 1.467(9)
C6 C7 1.404(8)
C7 C8 1.365(9)
C8 C9 1.360(9)
C9 C10 1.373(8)
C11 C12 1.386(9)
C12 C13 1.378(9)
C13 C14 1.381(9)
C14 C15 1.385(8)
C15 C16 1.471(9)
C16 C17 1.394(9)
C17 C18 1.374(9)
C18 C19 1.388(9)
C19 C20 1.368(9)
O2 C21 1.413(8)
C21 C22 1.479(10)
N5 O5 1.225(8)
N5 O4 1.233(8)
N5 O3 1.238(8)
O1SA O1SC 0.56(4)
O1SA C1S 1.58(4)
O1SB O1SC 0.86(3)
O1SB C1S 1.51(2)
O1SC C1S 1.43(2)
C1S C2SB 1.33(2)
C1S C2SA 1.48(2)
C2SA C2SB 0.92(2)
O2SA O2SC 0.64(3)
O2SA O2SB 0.75(2)
O2SA C3S 1.52(2)
O2SB O2SC 1.22(2)
O2SB C3S 1.34(2)
O2SC C3S 1.35(2)
C3S C4SA 1.48(2)
C3S C4SB 1.50(2)
